data_4349861
loop_
_publ_author_name
'Zhang, Wan-Ying'
'Zhang, Yi-Quan'
'Jiang, Shang-Da'
'Sun, Wen-Bin'
'Li, Hong-Feng'
'Wang, Bing-Wu'
'Chen, Peng'
'Yan, Peng-Fei'
'Gao, Song'

_publ_section_title
;
 Dramatic impact of the lattice solvent on the dynamic magnetic relaxation
 of dinuclear dysprosium single-molecule magnets
;
_journal_issue 7
_journal_name_full 'Inorganic Chemistry Frontiers'
_journal_page_first 1575
_journal_paper_doi 10.1039/C8QI00266E
_journal_volume 5
_journal_year 2018
_chemical_formula_sum 'C80 H66 Cl12 O14 Y2'
_chemical_formula_weight 1854.550
_space_group_IT_number 1
_space_group_name_Hall 'P 1'
_space_group_name_H-M_alt 'P 1'
_audit_creation_date 15-01-06
_audit_creation_method 'Created with Diamond (www.crystalimpact.com)'
_audit_update_record
;
2015-07-16 deposited with the CCDC.
2018-05-02 downloaded from the CCDC.
;
_cell_angle_alpha 103.008(5)
_cell_angle_beta 92.037(5)
_cell_angle_gamma 108.773(5)
_cell_formula_units_Z 1
_cell_length_a 11.7403(7)
_cell_length_b 13.8267(8)
_cell_length_c 13.9874(9)
_cell_volume 2080.2(2)
_refine_ls_R_factor_all 0.104
_cod_data_source_file c8qi00266e2.cif
_cod_data_source_block 1_CCDC1
_cod_database_code 4349861

loop_
_symmetry_equiv_pos_site_id
_symmetry_equiv_pos_as_xyz
1 'x, y, z'

loop_
_atom_site_aniso_label
_atom_site_aniso_U_11
_atom_site_aniso_U_22
_atom_site_aniso_U_33
_atom_site_aniso_U_12
_atom_site_aniso_U_13
_atom_site_aniso_U_23
Y1 0.0356(2) 0.0339(2) 0.0389(2) 0.01512(16) -0.00151(15) 0.00808(15)
Cl5 0.208(3) 0.1146(19) 0.240(4) 0.088(2) -0.023(3) 0.007(2)
Cl3 0.1239(18) 0.149(2) 0.132(2) 0.0306(16) 0.0172(15) -0.0099(16)
Cl6 0.157(3) 0.164(3) 0.234(4) 0.031(2) 0.048(2) 0.067(3)
O4 0.0478(17) 0.0352(15) 0.056(2) 0.0130(13) 0.0132(14) 0.0046(13)
Cl2 0.259(4) 0.182(3) 0.239(4) 0.099(3) 0.133(3) 0.100(3)
O2 0.0381(14) 0.0373(14) 0.0396(16) 0.0210(12) 0.0061(12) 0.0086(12)
Cl4 0.283(5) 0.284(5) 0.270(5) 0.170(4) 0.192(4) 0.162(4)
O7 0.0444(16) 0.0395(15) 0.0497(18) 0.0130(13) -0.0070(13) 0.0139(13)
O1 0.0534(18) 0.0554(18) 0.0386(17) 0.0286(15) -0.0004(13) 0.0069(14)
O6 0.0421(16) 0.0367(15) 0.0493(18) 0.0091(13) -0.0041(13) 0.0129(13)
O3 0.0449(16) 0.0624(19) 0.0494(19) 0.0325(15) 0.0065(13) 0.0156(15)
O5 0.0447(17) 0.0413(16) 0.062(2) 0.0165(14) 0.0069(15) 0.0048(14)
Cl1 0.159(3) 0.397(6) 0.222(4) 0.184(4) 0.082(3) 0.062(4)
C2 0.050(2) 0.043(2) 0.044(3) 0.022(2) 0.003(2) 0.0064(19)
C7 0.039(2) 0.0315(19) 0.046(3) 0.0165(17) 0.0069(18) 0.0069(17)
C29 0.056(3) 0.040(2) 0.040(2) 0.025(2) -0.0001(19) 0.0093(18)
C33 0.040(2) 0.042(2) 0.053(3) 0.0138(19) 0.0012(19) 0.014(2)
C30 0.043(2) 0.042(2) 0.038(2) 0.0196(19) 0.0006(18) 0.0087(18)
C17 0.043(2) 0.038(2) 0.042(2) 0.0144(19) 0.0033(18) 0.0113(18)
C38 0.055(3) 0.047(3) 0.069(3) 0.010(2) -0.009(2) 0.013(2)
C3 0.070(3) 0.076(3) 0.044(3) 0.038(3) 0.016(2) 0.011(2)
C6 0.042(2) 0.045(2) 0.048(3) 0.0209(19) 0.0083(19) 0.010(2)
C32 0.042(2) 0.040(2) 0.036(2) 0.0141(18) 0.0008(18) 0.0052(17)
C24 0.061(3) 0.058(3) 0.072(4) 0.005(3) -0.012(3) 0.030(3)
C23 0.046(2) 0.054(3) 0.052(3) 0.017(2) 0.005(2) 0.016(2)
C18 0.045(2) 0.048(2) 0.040(2) 0.014(2) 0.0014(19) 0.0115(19)
C31 0.038(2) 0.048(2) 0.048(3) 0.0088(19) -0.0073(19) 0.013(2)
C15 0.043(2) 0.039(2) 0.056(3) 0.016(2) 0.000(2) 0.005(2)
C13 0.068(3) 0.055(3) 0.092(5) 0.027(3) -0.007(3) -0.003(3)
C4 0.071(3) 0.092(4) 0.066(4) 0.052(3) 0.027(3) 0.019(3)
C16 0.044(2) 0.037(2) 0.066(3) 0.0089(19) 0.003(2) -0.001(2)
C5 0.052(3) 0.072(3) 0.062(3) 0.038(3) 0.012(2) 0.017(3)
C37 0.065(3) 0.053(3) 0.103(5) 0.003(3) -0.030(3) 0.019(3)
C14 0.048(3) 0.047(3) 0.069(3) 0.023(2) -0.007(2) -0.011(2)
C22 0.051(3) 0.077(4) 0.063(3) 0.030(3) 0.009(2) 0.017(3)
C1 0.101(5) 0.133(6) 0.041(3) 0.076(4) -0.002(3) 0.008(3)
C19 0.057(3) 0.053(3) 0.062(3) 0.010(2) 0.013(2) 0.016(2)
C8 0.077(4) 0.127(5) 0.064(4) 0.073(4) 0.007(3) 0.033(4)
C21 0.046(3) 0.104(5) 0.066(4) 0.015(3) 0.011(3) 0.025(3)
C20 0.059(3) 0.069(4) 0.076(4) 0.000(3) 0.010(3) 0.022(3)
C36 0.051(3) 0.066(4) 0.144(7) -0.001(3) -0.012(4) 0.050(4)
C28 0.058(3) 0.069(3) 0.057(3) 0.030(3) -0.001(2) 0.020(3)
C25 0.099(5) 0.070(4) 0.083(5) 0.004(3) -0.008(4) 0.046(3)
C26 0.124(6) 0.067(4) 0.059(4) 0.035(4) -0.007(4) 0.028(3)
C34 0.054(3) 0.056(3) 0.067(3) 0.010(2) 0.000(2) 0.025(3)
C40 0.096(5) 0.187(8) 0.057(4) 0.072(6) 0.015(4) 0.017(5)
C9 0.058(3) 0.074(4) 0.101(5) 0.023(3) 0.013(3) -0.019(3)
C12 0.082(4) 0.049(3) 0.135(6) 0.030(3) -0.022(4) -0.022(4)
C39 0.120(7) 0.115(6) 0.136(8) 0.058(5) 0.031(5) 0.033(5)
C10 0.067(4) 0.108(6) 0.142(7) 0.033(4) 0.017(4) -0.051(5)
C27 0.089(4) 0.091(4) 0.065(4) 0.049(4) -0.011(3) 0.024(3)
C35 0.071(4) 0.082(4) 0.104(5) 0.008(3) 0.000(4) 0.058(4)
C11 0.072(5) 0.088(5) 0.169(8) 0.042(4) -0.010(5) -0.056(5)

loop_
_atom_site_label
_atom_site_type_symbol
_atom_site_fract_x
_atom_site_fract_y
_atom_site_fract_z
_atom_site_occupancy
_atom_site_calc_flag
_atom_site_thermal_displace_type
_atom_site_U_iso_or_equiv
Y1 Y 0.5473(0) 0.4345(0) 0.0932(0) 1.000 d Uani 0.03562(13)
Cl5 Cl 0.6582(3) 0.8010(2) 0.2727(3) 1.000 d Uani 0.1870(14)
Cl3 Cl 0.2172(2) 0.3789(2) 0.4534(2) 1.000 d Uani 0.1466(9)
Cl6 Cl 0.8227(3) 1.0003(3) 0.3663(3) 1.000 d Uani 0.1870(13)
O4 O 0.3589(3) 0.3366(2) 0.1169(2) 1.000 d Uani 0.0475(7)
Cl2 Cl 0.1136(4) 0.1625(3) 0.4463(3) 1.000 d Uani 0.2101(17)
O2 O 0.4378(2) 0.5375(2) 0.0611(2) 1.000 d Uani 0.0364(6)
Cl4 Cl 0.6028(4) 0.9389(4) 0.4401(3) 1.000 d Uani 0.241(2)
O7 O 0.6397(2) 0.3995(2) 0.2200(2) 1.000 d Uani 0.0447(7)
O1 O 0.4794(3) 0.5383(2) 0.2463(2) 1.000 d Uani 0.0476(7)
O6 O 0.7154(2) 0.5812(2) 0.1550(2) 1.000 d Uani 0.0437(7)
O3 O 0.7418(3) 0.4118(2) 0.0080(2) 1.000 d Uani 0.0484(7)
O5 O 0.5140(3) 0.2657(2) 0.0094(2) 1.000 d Uani 0.0500(8)
Cl1 Cl 0.3273(3) 0.2319(4) 0.3596(3) 1.000 d Uani 0.238(2)
C2 C 0.3795(4) 0.5649(3) 0.2219(3) 1.000 d Uani 0.0451(10)
C7 C 0.3628(3) 0.5636(3) 0.1236(3) 1.000 d Uani 0.0383(9)
C29 C 0.7571(4) 0.3859(3) 0.3522(3) 1.000 d Uani 0.0433(10)
C33 C 0.9069(4) 0.7047(3) 0.2187(3) 1.000 d Uani 0.0444(10)
C30 C 0.7374(4) 0.4440(3) 0.2788(3) 1.000 d Uani 0.0400(9)
C17 C 0.2853(4) 0.2440(3) 0.0834(3) 1.000 d Uani 0.0408(9)
C38 C 0.9848(4) 0.7646(4) 0.3028(4) 1.000 d Uani 0.0592(13)
H38 H 0.9767 0.7423 0.3609 1.000 calc Uiso 0.07100
C3 C 0.3023(5) 0.5902(4) 0.2870(4) 1.000 d Uani 0.0605(13)
H3 H 0.3148 0.5911 0.3533 1.000 calc Uiso 0.07300
C6 C 0.2659(4) 0.5902(3) 0.0909(3) 1.000 d Uani 0.0437(10)
C32 C 0.8077(4) 0.6045(3) 0.2161(3) 1.000 d Uani 0.0399(9)
C24 C 0.6580(5) 0.3134(4) 0.3754(4) 1.000 d Uani 0.0655(15)
H24 H 0.5813 0.3033 0.3462 1.000 calc Uiso 0.07900
C23 C 0.1230(4) 0.3068(4) 0.1520(3) 1.000 d Uani 0.0499(11)
H23 H 0.1725 0.3748 0.1528 1.000 calc Uiso 0.06000
C18 C 0.1622(4) 0.2224(3) 0.1162(3) 1.000 d Uani 0.0445(10)
C31 C 0.8218(4) 0.5412(3) 0.2785(3) 1.000 d Uani 0.0462(10)
H31 H 0.8922 0.5661 0.3224 1.000 calc Uiso 0.05500
C15 C 0.4266(4) 0.1787(3) -0.0144(4) 1.000 d Uani 0.0467(10)
C13 C 0.3869(5) -0.0147(4) -0.0884(5) 1.000 d Uani 0.0741(17)
H13 H 0.3218 -0.0318 -0.0520 1.000 calc Uiso 0.08900
C4 C 0.2062(5) 0.6141(5) 0.2521(4) 1.000 d Uani 0.0698(15)
H4 H 0.1528 0.6301 0.2954 1.000 calc Uiso 0.08400
C16 C 0.3138(4) 0.1651(3) 0.0175(4) 1.000 d Uani 0.0524(12)
H16 H 0.2534 0.0997 -0.0062 1.000 calc Uiso 0.06300
C5 C 0.1876(4) 0.6150(4) 0.1553(4) 1.000 d Uani 0.0580(13)
H5 H 0.1227 0.6321 0.1331 1.000 calc Uiso 0.07000
C37 C 1.0746(5) 0.8574(4) 0.3012(5) 1.000 d Uani 0.0793(18)
H37 H 1.1271 0.8970 0.3581 1.000 calc Uiso 0.09500
C14 C 0.4519(4) 0.0897(4) -0.0814(4) 1.000 d Uani 0.0571(13)
C22 C 0.0117(4) 0.2912(5) 0.1866(4) 1.000 d Uani 0.0615(13)
H22 H -0.0137 0.3485 0.2100 1.000 calc Uiso 0.07400
C1 C 0.5162(6) 0.5555(6) 0.3481(4) 1.000 d Uani 0.085(2)
H1A H 0.4589 0.5042 0.3746 1.000 calc Uiso 0.12800
H1B H 0.5199 0.6250 0.3826 1.000 calc Uiso 0.12800
H1C H 0.5947 0.5490 0.3562 1.000 calc Uiso 0.12800
C19 C 0.0865(4) 0.1222(4) 0.1159(4) 1.000 d Uani 0.0591(12)
H19 H 0.1107 0.0644 0.0917 1.000 calc Uiso 0.07100
C8 C 0.8217(5) 0.3644(5) 0.0411(4) 1.000 d Uani 0.0781(18)
H8A H 0.8092 0.3584 0.1072 1.000 calc Uiso 0.11700
H8B H 0.9040 0.4073 0.0399 1.000 calc Uiso 0.11700
H8C H 0.8058 0.2955 -0.0017 1.000 calc Uiso 0.11700
C21 C -0.0616(5) 0.1918(5) 0.1866(4) 1.000 d Uani 0.0740(16)
H21 H -0.1364 0.1816 0.2105 1.000 calc Uiso 0.08900
C20 C -0.0250(5) 0.1071(5) 0.1514(4) 1.000 d Uani 0.0727(16)
H20 H -0.0750 0.0395 0.1513 1.000 calc Uiso 0.08700
C36 C 1.0865(5) 0.8908(5) 0.2181(6) 1.000 d Uani 0.089(2)
H36 H 1.1459 0.9544 0.2181 1.000 calc Uiso 0.10600
C28 C 0.8706(5) 0.3995(4) 0.3969(4) 1.000 d Uani 0.0589(13)
H28 H 0.9396 0.4489 0.3839 1.000 calc Uiso 0.07100
C25 C 0.6695(6) 0.2553(5) 0.4411(5) 1.000 d Uani 0.086(2)
H25 H 0.6010 0.2078 0.4568 1.000 calc Uiso 0.10300
C26 C 0.7811(7) 0.2675(5) 0.4828(4) 1.000 d Uani 0.0807(18)
H26 H 0.7894 0.2273 0.5260 1.000 calc Uiso 0.09700
C34 C 0.9199(4) 0.7395(4) 0.1333(4) 1.000 d Uani 0.0597(13)
H34 H 0.8670 0.7006 0.0765 1.000 calc Uiso 0.07200
C40 C 0.1961(7) 0.2499(7) 0.3867(5) 1.000 d Uani 0.109(3)
H40 H 0.1481 0.2381 0.3237 1.000 calc Uiso 0.13100
C9 C 0.5474(5) 0.1137(5) -0.1368(5) 1.000 d Uani 0.084(2)
H9 H 0.5928 0.1838 -0.1318 1.000 calc Uiso 0.10100
C12 C 0.4175(6) -0.0948(5) -0.1493(6) 1.000 d Uani 0.095(2)
H12 H 0.3741 -0.1652 -0.1532 1.000 calc Uiso 0.11400
C39 C 0.6721(8) 0.9283(7) 0.3352(7) 1.000 d Uani 0.118(3)
H39 H 0.6381 0.9596 0.2902 1.000 calc Uiso 0.14200
C10 C 0.5765(6) 0.0339(6) -0.2001(6) 1.000 d Uani 0.119(3)
H10 H 0.6386 0.0501 -0.2394 1.000 calc Uiso 0.14300
C27 C 0.8798(6) 0.3384(5) 0.4614(4) 1.000 d Uani 0.0770(17)
H27 H 0.9560 0.3465 0.4904 1.000 calc Uiso 0.09200
C35 C 1.0109(5) 0.8314(5) 0.1320(5) 1.000 d Uani 0.085(2)
H35 H 1.0216 0.8534 0.0738 1.000 calc Uiso 0.10200
C11 C 0.5120(7) -0.0685(6) -0.2032(7) 1.000 d Uani 0.121(3)
H11 H 0.5332 -0.1220 -0.2434 1.000 calc Uiso 0.14600

loop_
_atom_type_symbol
_atom_type_radius_bond
Y 1.200
Cl 1.200
O 1.200
C 1.200
H 1.200

loop_
_geom_angle_atom_site_label_1
_geom_angle_atom_site_label_2
_geom_angle_atom_site_label_3
_geom_angle_site_symmetry_1
_geom_angle_site_symmetry_3
_geom_angle
_geom_angle_publ_flag
O4 Y1 Y1 . 2_665 97.81(8) no
O4 Y1 O2 . . 79.46(10) no
O4 Y1 O2 . 2_665 114.32(10) no
O4 Y1 O1 . . 70.95(10) no
O4 Y1 O6 . . 146.81(11) no
O4 Y1 O3 . . 140.47(10) no
O2 Y1 Y1 . 2_665 33.57(7) no
O2 Y1 Y1 2_665 2_665 33.95(6) no
O2 Y1 O2 2_665 . 67.52(10) no
O2 Y1 O1 . . 64.18(9) no
O2 Y1 O1 2_665 . 129.32(9) no
O2 Y1 O6 2_665 . 90.45(10) no
O2 Y1 O3 2_665 . 63.67(9) no
O2 Y1 O3 . . 126.65(9) no
O7 Y1 Y1 . 2_665 164.96(7) no
O7 Y1 O4 . . 93.61(11) no
O7 Y1 O2 . 2_665 145.27(10) no
O7 Y1 O2 . . 141.64(10) no
O7 Y1 O1 . . 77.82(10) no
O7 Y1 O6 . . 74.17(10) no
O7 Y1 O3 . . 81.69(10) no
O1 Y1 Y1 . 2_665 96.67(6) no
O1 Y1 O3 . . 143.71(9) no
O6 Y1 Y1 . 2_665 90.97(7) no
O6 Y1 O2 . . 91.15(9) no
O6 Y1 O1 . . 76.28(10) no
O6 Y1 O3 . . 69.43(10) no
O3 Y1 Y1 . 2_665 95.47(6) no
O5 Y1 Y1 . 2_665 105.60(8) no
O5 Y1 O4 . . 72.65(10) no
O5 Y1 O2 . 2_665 82.4(1) no
O5 Y1 O2 . . 125.17(10) no
O5 Y1 O7 . . 87.11(11) no
O5 Y1 O1 . . 139.37(11) no
O5 Y1 O6 . . 135.34(10) no
O5 Y1 O3 . . 67.93(10) no
C17 O4 Y1 . . 137.9(3) no
Y1 O2 Y1 2_665 . 112.48(10) no
C7 O2 Y1 . . 121.1(2) no
C7 O2 Y1 . 2_665 125.8(2) no
C30 O7 Y1 . . 136.9(3) no
C2 O1 Y1 . . 112.4(2) no
C2 O1 C1 . . 117.2(4) no
C1 O1 Y1 . . 129.5(3) no
C32 O6 Y1 . . 135.7(3) no
C6 O3 Y1 2_665 . 113.3(2) no
C6 O3 C8 2_665 . 116.4(3) no
C8 O3 Y1 . . 125.7(3) no
C15 O5 Y1 . . 138.0(3) no
C7 C2 O1 . . 113.5(4) no
C3 C2 O1 . . 125.1(4) no
C3 C2 C7 . . 121.5(4) no
O2 C7 C2 . . 120.6(3) no
O2 C7 C6 . . 120.9(4) no
C2 C7 C6 . . 118.4(4) no
C24 C29 C30 . . 118.3(4) no
C24 C29 C28 . . 118.1(4) no
C28 C29 C30 . . 123.6(4) no
C38 C33 C32 . . 122.9(4) no
C38 C33 C34 . . 118.9(4) no
C34 C33 C32 . . 118.1(4) no
O7 C30 C29 . . 115.6(4) no
O7 C30 C31 . . 124.0(4) no
C31 C30 C29 . . 120.3(4) no
O4 C17 C18 . . 116.1(4) no
O4 C17 C16 . . 123.3(4) no
C16 C17 C18 . . 120.6(4) no
C33 C38 H38 . . 119.80 no
C37 C38 C33 . . 120.4(5) no
C37 C38 H38 . . 119.80 no
C2 C3 H3 . . 120.60 no
C2 C3 C4 . . 118.7(5) no
C4 C3 H3 . . 120.60 no
O3 C6 C7 2_665 . 114.0(4) no
O3 C6 C5 2_665 . 125.4(4) no
C5 C6 C7 . . 120.6(4) no
O6 C32 C33 . . 116.3(4) no
O6 C32 C31 . . 124.1(4) no
C31 C32 C33 . . 119.6(4) no
C29 C24 H24 . . 119.20 no
C29 C24 C25 . . 121.5(5) no
C25 C24 H24 . . 119.20 no
C18 C23 H23 . . 119.60 no
C22 C23 H23 . . 119.60 no
C22 C23 C18 . . 120.8(5) no
C23 C18 C17 . . 118.7(4) no
C19 C18 C17 . . 123.0(4) no
C19 C18 C23 . . 118.3(4) no
C30 C31 C32 . . 124.3(4) no
C30 C31 H31 . . 117.80 no
C32 C31 H31 . . 117.80 no
O5 C15 C16 . . 123.6(4) no
O5 C15 C14 . . 115.7(4) no
C16 C15 C14 . . 120.8(4) no
C14 C13 H13 . . 119.60 no
C14 C13 C12 . . 120.8(6) no
C12 C13 H13 . . 119.60 no
C3 C4 H4 . . 119.30 no
C5 C4 C3 . . 121.5(5) no
C5 C4 H4 . . 119.30 no
C17 C16 H16 . . 118.10 no
C15 C16 C17 . . 123.7(4) no
C15 C16 H16 . . 118.10 no
C6 C5 H5 . . 120.40 no
C4 C5 C6 . . 119.3(4) no
C4 C5 H5 . . 120.40 no
C38 C37 H37 . . 119.80 no
C36 C37 C38 . . 120.3(6) no
C36 C37 H37 . . 119.80 no
C13 C14 C15 . . 123.1(5) no
C13 C14 C9 . . 118.8(5) no
C9 C14 C15 . . 118.0(5) no
C23 C22 H22 . . 119.90 no
C21 C22 C23 . . 120.2(5) no
C21 C22 H22 . . 119.90 no
O1 C1 H1A . . 109.50 no
O1 C1 H1B . . 109.50 no
O1 C1 H1C . . 109.50 no
H1A C1 H1B . . 109.50 no
H1A C1 H1C . . 109.50 no
H1B C1 H1C . . 109.50 no
C18 C19 H19 . . 119.70 no
C18 C19 C20 . . 120.6(5) no
C20 C19 H19 . . 119.70 no
O3 C8 H8A . . 109.50 no
O3 C8 H8B . . 109.50 no
O3 C8 H8C . . 109.50 no
H8A C8 H8B . . 109.50 no
H8A C8 H8C . . 109.50 no
H8B C8 H8C . . 109.50 no
C22 C21 H21 . . 120.00 no
C22 C21 C20 . . 120.1(5) no
C20 C21 H21 . . 120.00 no
C19 C20 H20 . . 120.00 no
C21 C20 C19 . . 120.0(5) no
C21 C20 H20 . . 120.00 no
C37 C36 H36 . . 119.70 no
C37 C36 C35 . . 120.6(5) no
C35 C36 H36 . . 119.70 no
C29 C28 H28 . . 120.40 no
C29 C28 C27 . . 119.1(5) no
C27 C28 H28 . . 120.40 no
C24 C25 H25 . . 120.00 no
C26 C25 C24 . . 119.9(6) no
C26 C25 H25 . . 120.00 no
C25 C26 H26 . . 120.20 no
C27 C26 C25 . . 119.6(5) no
C27 C26 H26 . . 120.20 no
C33 C34 H34 . . 119.90 no
C35 C34 C33 . . 120.3(5) no
C35 C34 H34 . . 119.90 no
Cl3 C40 H40 . . 107.00 no
Cl2 C40 Cl3 . . 110.2(4) no
Cl2 C40 H40 . . 107.00 no
Cl1 C40 Cl3 . . 112.4(5) no
Cl1 C40 Cl2 . . 112.8(5) no
Cl1 C40 H40 . . 107.00 no
C14 C9 H9 . . 119.60 no
C14 C9 C10 . . 120.8(6) no
C10 C9 H9 . . 119.60 no
C13 C12 H12 . . 120.50 no
C11 C12 C13 . . 118.9(6) no
C11 C12 H12 . . 120.50 no
Cl5 C39 H39 . . 108.20 no
Cl6 C39 Cl5 . . 108.5(5) no
Cl6 C39 H39 . . 108.20 no
Cl4 C39 Cl5 . . 115.4(5) no
Cl4 C39 Cl6 . . 108.0(6) no
Cl4 C39 H39 . . 108.20 no
C9 C10 H10 . . 120.60 no
C11 C10 C9 . . 118.7(7) no
C11 C10 H10 . . 120.60 no
C28 C27 H27 . . 119.20 no
C26 C27 C28 . . 121.6(5) no
C26 C27 H27 . . 119.20 no
C36 C35 H35 . . 120.30 no
C34 C35 C36 . . 119.4(6) no
C34 C35 H35 . . 120.30 no
C12 C11 C10 . . 121.9(6) no
C12 C11 H11 . . 119.00 no
C10 C11 H11 . . 119.00 no

loop_
_geom_bond_atom_site_label_1
_geom_bond_atom_site_label_2
_geom_bond_site_symmetry_2
_geom_bond_distance
_geom_bond_publ_flag
Y1 Y1 2_665 3.8095(8) no
Y1 O4 . 2.271(3) no
Y1 O2 . 2.302(2) no
Y1 O2 2_665 2.280(3) no
Y1 O7 . 2.270(3) no
Y1 O1 . 2.599(3) no
Y1 O6 . 2.295(3) no
Y1 O3 . 2.688(3) no
Y1 O5 . 2.265(3) no
Cl5 C39 . 1.732(8) no
Cl3 C40 . 1.750(9) no
Cl6 C39 . 1.710(9) no
O4 C17 . 1.264(5) no
Cl2 C40 . 1.689(9) no
O2 Y1 2_665 2.280(3) no
O2 C7 . 1.336(5) no
Cl4 C39 . 1.703(9) no
O7 C30 . 1.273(5) no
O1 C2 . 1.391(5) no
O1 C1 . 1.417(6) no
O6 C32 . 1.262(5) no
O3 C6 2_665 1.376(5) no
O3 C8 . 1.423(5) no
O5 C15 . 1.270(5) no
Cl1 C40 . 1.679(7) no
C2 C7 . 1.378(6) no
C2 C3 . 1.375(6) no
C7 C6 . 1.394(5) no
C29 C30 . 1.492(6) no
C29 C24 . 1.374(7) no
C29 C28 . 1.389(6) no
C33 C38 . 1.380(6) no
C33 C32 . 1.487(6) no
C33 C34 . 1.380(6) no
C30 C31 . 1.391(6) no
C17 C18 . 1.490(6) no
C17 C16 . 1.399(6) no
C38 H38 . 0.9300 no
C38 C37 . 1.379(7) no
C3 H3 . 0.9300 no
C3 C4 . 1.376(7) no
C6 O3 2_665 1.376(5) no
C6 C5 . 1.378(6) no
C32 C31 . 1.408(6) no
C24 H24 . 0.9300 no
C24 C25 . 1.379(7) no
C23 H23 . 0.9300 no
C23 C18 . 1.386(6) no
C23 C22 . 1.378(6) no
C18 C19 . 1.384(6) no
C31 H31 . 0.9300 no
C15 C16 . 1.381(6) no
C15 C14 . 1.488(6) no
C13 H13 . 0.9300 no
C13 C14 . 1.378(7) no
C13 C12 . 1.391(8) no
C4 H4 . 0.9300 no
C4 C5 . 1.368(7) no
C16 H16 . 0.9300 no
C5 H5 . 0.9300 no
C37 H37 . 0.9300 no
C37 C36 . 1.341(9) no
C14 C9 . 1.380(8) no
C22 H22 . 0.9300 no
C22 C21 . 1.367(8) no
C1 H1A . 0.9600 no
C1 H1B . 0.9600 no
C1 H1C . 0.9600 no
C19 H19 . 0.9300 no
C19 C20 . 1.386(7) no
C8 H8A . 0.9600 no
C8 H8B . 0.9600 no
C8 H8C . 0.9600 no
C21 H21 . 0.9300 no
C21 C20 . 1.370(8) no
C20 H20 . 0.9300 no
C36 H36 . 0.9300 no
C36 C35 . 1.386(9) no
C28 H28 . 0.9300 no
C28 C27 . 1.391(7) no
C25 H25 . 0.9300 no
C25 C26 . 1.358(8) no
C26 H26 . 0.9300 no
C26 C27 . 1.349(9) no
C34 H34 . 0.9300 no
C34 C35 . 1.376(7) no
C40 H40 . 0.9800 no
C9 H9 . 0.9300 no
C9 C10 . 1.394(8) no
C12 H12 . 0.9300 no
C12 C11 . 1.362(11) no
C39 H39 . 0.9800 no
C10 H10 . 0.9300 no
C10 C11 . 1.363(11) no
C27 H27 . 0.9300 no
C35 H35 . 0.9300 no
C11 H11 . 0.9300 no

loop_
_geom_torsion_atom_site_label_1
_geom_torsion_atom_site_label_2
_geom_torsion_atom_site_label_3
_geom_torsion_atom_site_label_4
_geom_torsion_site_symmetry_1
_geom_torsion_site_symmetry_4
_geom_torsion
_geom_torsion_publ_flag
Y1 Y1 O4 C17 2_665 . 94.8(4) no
Y1 Y1 O2 C7 2_665 . 171.7(3) no
Y1 Y1 O7 C30 2_665 . -14.4(6) no
Y1 Y1 O1 C2 2_665 . 31.7(3) no
Y1 Y1 O1 C1 2_665 . -159.4(5) no
Y1 Y1 O6 C32 2_665 . -172.5(4) no
Y1 Y1 O3 C6 2_665 2_665 -23.9(3) no
Y1 Y1 O3 C8 2_665 . -179.0(4) no
Y1 Y1 O5 C15 2_665 . -84.7(4) no
Y1 O4 C17 C18 . . -172.4(3) no
Y1 O4 C17 C16 . . 6.1(7) no
Y1 O2 C7 C2 . . 24.0(5) no
Y1 O2 C7 C2 2_665 . -165.4(3) no
Y1 O2 C7 C6 . . -156.0(3) no
Y1 O2 C7 C6 2_665 . 14.6(5) no
Y1 O7 C30 C29 . . -179.9(3) no
Y1 O7 C30 C31 . . 1.1(7) no
Y1 O1 C2 C7 . . -20.4(4) no
Y1 O1 C2 C3 . . 159.3(4) no
Y1 O6 C32 C33 . . 168.3(3) no
Y1 O6 C32 C31 . . -10.4(7) no
Y1 O5 C15 C16 . . -5.4(8) no
Y1 O5 C15 C14 . . 173.9(3) no
O4 Y1 O2 Y1 . 2_665 -122.03(13) no
O4 Y1 O2 C7 . . 49.7(3) no
O4 Y1 O7 C30 . . -153.8(4) no
O4 Y1 O1 C2 . . -64.3(3) no
O4 Y1 O1 C1 . . 104.6(5) no
O4 Y1 O6 C32 . . 81.6(4) no
O4 Y1 O3 C6 . 2_665 85.4(3) no
O4 Y1 O3 C8 . . -69.7(4) no
O4 Y1 O5 C15 . . 8.8(4) no
O4 C17 C18 C23 . . 20.5(6) no
O4 C17 C18 C19 . . -157.0(4) no
O4 C17 C16 C15 . . 3.0(8) no
O2 Y1 O4 C17 2_665 . 63.8(4) no
O2 Y1 O4 C17 . . 123.1(4) no
O2 Y1 O2 Y1 2_665 2_665 0.00 no
O2 Y1 O2 C7 2_665 . 171.7(3) no
O2 Y1 O7 C30 2_665 . 61.6(5) no
O2 Y1 O7 C30 . . -76.2(4) no
O2 Y1 O1 C2 . . 22.9(3) no
O2 Y1 O1 C2 2_665 . 41.9(3) no
O2 Y1 O1 C1 . . -168.1(5) no
O2 Y1 O1 C1 2_665 . -149.1(4) no
O2 Y1 O6 C32 2_665 . -138.5(4) no
O2 Y1 O6 C32 . . 153.9(4) no
O2 Y1 O3 C6 2_665 2_665 -11.6(2) no
O2 Y1 O3 C6 . 2_665 -37.5(3) no
O2 Y1 O3 C8 2_665 . -166.7(4) no
O2 Y1 O3 C8 . . 167.4(4) no
O2 Y1 O5 C15 . . -54.2(5) no
O2 Y1 O5 C15 2_665 . -109.7(4) no
O2 C7 C6 O3 . 2_665 -1.0(6) no
O2 C7 C6 C5 . . 178.7(4) no
O7 Y1 O4 C17 . . -95.0(4) no
O7 Y1 O2 Y1 . 2_665 155.55(12) no
O7 Y1 O2 C7 . . -32.7(3) no
O7 Y1 O1 C2 . . -162.5(3) no
O7 Y1 O1 C1 . . 6.4(5) no
O7 Y1 O6 C32 . . 9.9(4) no
O7 Y1 O3 C6 . 2_665 171.0(3) no
O7 Y1 O3 C8 . . 15.9(4) no
O7 Y1 O5 C15 . . 103.5(4) no
O7 C30 C31 C32 . . 2.8(7) no
O1 Y1 O4 C17 . . -170.8(4) no
O1 Y1 O2 Y1 . 2_665 164.15(15) no
O1 Y1 O2 C7 . . -24.1(3) no
O1 Y1 O7 C30 . . -84.1(4) no
O1 Y1 O6 C32 . . 90.9(4) no
O1 Y1 O3 C6 . 2_665 -133.0(3) no
O1 Y1 O3 C8 . . 71.9(4) no
O1 Y1 O5 C15 . . 36.0(5) no
O1 C2 C7 O2 . . 0.7(6) no
O1 C2 C7 C6 . . -179.3(3) no
O1 C2 C3 C4 . . -179.5(5) no
O6 Y1 O4 C17 . . -161.2(4) no
O6 Y1 O2 Y1 . 2_665 90.01(12) no
O6 Y1 O2 C7 . . -98.2(3) no
O6 Y1 O7 C30 . . -5.1(4) no
O6 Y1 O1 C2 . . 121.0(3) no
O6 Y1 O1 C1 . . -70.0(5) no
O6 Y1 O3 C6 . 2_665 -112.9(3) no
O6 Y1 O3 C8 . . 92.0(4) no
O6 Y1 O5 C15 . . 167.4(4) no
O6 C32 C31 C30 . . 1.8(7) no
O3 Y1 O4 C17 . . -13.7(5) no
O3 Y1 O2 Y1 . 2_665 25.03(16) no
O3 Y1 O2 C7 . . -163.2(2) no
O3 Y1 O7 C30 . . 65.7(4) no
O3 Y1 O1 C2 . . 140.4(3) no
O3 Y1 O1 C1 . . -50.6(5) no
O3 Y1 O6 C32 . . -77.0(4) no
O3 Y1 O5 C15 . . -174.3(5) no
O3 C6 C5 C4 2_665 . -179.8(5) no
O5 Y1 O4 C17 . . -9.2(4) no
O5 Y1 O2 Y1 . 2_665 -62.18(16) no
O5 Y1 O2 C7 . . 109.6(3) no
O5 Y1 O7 C30 . . 133.8(4) no
O5 Y1 O1 C2 . . -91.9(3) no
O5 Y1 O1 C1 . . 77.1(5) no
O5 Y1 O6 C32 . . -58.9(4) no
O5 Y1 O3 C6 . 2_665 80.7(3) no
O5 Y1 O3 C8 . . -74.4(4) no
O5 C15 C16 C17 . . -3.4(8) no
O5 C15 C14 C13 . . 157.4(5) no
O5 C15 C14 C9 . . -20.8(7) no
C2 C7 C6 O3 . 2_665 179.0(4) no
C2 C7 C6 C5 . . -1.3(6) no
C2 C3 C4 C5 . . -1.1(9) no
C7 C2 C3 C4 . . 0.3(8) no
C7 C6 C5 C4 . . 0.5(7) no
C29 C30 C31 C32 . . -176.2(4) no
C29 C24 C25 C26 . . -1.4(10) no
C29 C28 C27 C26 . . -1.2(9) no
C33 C38 C37 C36 . . 0.6(9) no
C33 C32 C31 C30 . . -177.0(4) no
C33 C34 C35 C36 . . -2.4(9) no
C30 C29 C24 C25 . . 178.7(5) no
C30 C29 C28 C27 . . -177.4(5) no
C17 C18 C19 C20 . . 177.1(5) no
C38 C33 C32 O6 . . 150.7(4) no
C38 C33 C32 C31 . . -30.5(6) no
C38 C33 C34 C35 . . 1.3(8) no
C38 C37 C36 C35 . . -1.7(10) no
C3 C2 C7 O2 . . -179.1(4) no
C3 C2 C7 C6 . . 0.9(7) no
C3 C4 C5 C6 . . 0.7(9) no
C32 C33 C38 C37 . . -179.5(5) no
C32 C33 C34 C35 . . -179.5(5) no
C24 C29 C30 O7 . . -22.5(6) no
C24 C29 C30 C31 . . 156.6(5) no
C24 C29 C28 C27 . . 1.3(7) no
C24 C25 C26 C27 . . 1.5(10) no
C23 C18 C19 C20 . . -0.5(7) no
C23 C22 C21 C20 . . -0.5(8) no
C18 C17 C16 C15 . . -178.6(4) no
C18 C23 C22 C21 . . 0.4(8) no
C18 C19 C20 C21 . . 0.4(9) no
C15 C14 C9 C10 . . 179.3(6) no
C13 C14 C9 C10 . . 1.1(10) no
C13 C12 C11 C10 . . -0.8(12) no
C16 C17 C18 C23 . . -158.0(4) no
C16 C17 C18 C19 . . 24.4(7) no
C16 C15 C14 C13 . . -23.3(8) no
C16 C15 C14 C9 . . 158.5(5) no
C37 C36 C35 C34 . . 2.6(10) no
C14 C15 C16 C17 . . 177.4(4) no
C14 C13 C12 C11 . . -0.9(10) no
C14 C9 C10 C11 . . -2.7(12) no
C22 C23 C18 C17 . . -177.6(4) no
C22 C23 C18 C19 . . 0.1(7) no
C22 C21 C20 C19 . . 0.1(9) no
C1 O1 C2 C7 . . 169.1(4) no
C1 O1 C2 C3 . . -11.1(7) no
C28 C29 C30 O7 . . 156.2(4) no
C28 C29 C30 C31 . . -24.7(7) no
C28 C29 C24 C25 . . -0.1(8) no
C25 C26 C27 C28 . . -0.2(10) no
C34 C33 C38 C37 . . -0.4(7) no
C34 C33 C32 O6 . . -28.4(6) no
C34 C33 C32 C31 . . 150.4(4) no
C9 C10 C11 C12 . . 2.6(13) no
C12 C13 C14 C15 . . -177.5(5) no
C12 C13 C14 C9 . . 0.7(9) no

loop_
_cod_changelog_entry_id
_cod_changelog_entry_author
_cod_changelog_entry_date
_cod_changelog_entry_text
1 'Vaitkus, Antanas' 2024-11-19T13:42:36+02:00
;
 Renamed data items '_geom_angle_atom_site_symbol_1',
 '_geom_angle_atom_site_symbol_2', '_geom_angle_atom_site_symbol_3',
 '_geom_bond_atom_site_symbol_1', '_geom_bond_atom_site_symbol_2',
 '_geom_torsion_atom_site_symbol_1', '_geom_torsion_atom_site_symbol_2',
 '_geom_torsion_atom_site_symbol_3', '_geom_torsion_atom_site_symbol_4'
 to '_geom_angle_atom_site_label_1', '_geom_angle_atom_site_label_2',
 '_geom_angle_atom_site_label_3', '_geom_bond_atom_site_label_1',
 '_geom_bond_atom_site_label_2', '_geom_torsion_atom_site_label_1',
 '_geom_torsion_atom_site_label_2', '_geom_torsion_atom_site_label_3',
 '_geom_torsion_atom_site_label_4' respectively.
;
